data_4089061
loop_
_publ_author_name
'Bolotin, Dmitrii S.'
'Burianova, Valeria K.'
'Novikov, Alexander S.'
'Demakova, Marina Ya.'
'Pretorius, Carla'
'Mokolokolo, Pennie Petrus'
'Roodt, Andreas'
'Bokach, Nadezhda A.'
'Suslonov, Vitaliy V.'
'Zhdanov, Andrey P.'
'Zhizhin, Konstantin Yu.'
'Kuznetsov, Nikolay T.'
'Kukushkin, Vadim Yu.'

_publ_section_title
;
 Nucleophilicity of Oximes Based upon Addition to a
 Nitriliumcloso-Decaborate Cluster
;
_journal_issue 20
_journal_name_full Organometallics
_journal_page_first 3612
_journal_paper_doi 10.1021/acs.organomet.6b00678
_journal_volume 35
_journal_year 2016
_chemical_formula_moiety 'C25 H22 P, C8 H25 B10 N4 O2'
_chemical_formula_sum 'C33 H47 B10 N4 O2 P'
_chemical_formula_weight 670.81
_space_group_crystal_system triclinic
_space_group_IT_number 2
_space_group_name_Hall '-P 1'
_space_group_name_H-M_alt 'P -1'
_atom_sites_solution_hydrogens geom
_atom_sites_solution_primary direct
_audit_creation_date 2016-08-09
_audit_creation_method
;
Olex2 1.2
(compiled 2016.02.19 svn.r3266 for OlexSys, GUI svn.r5155)
;
_cell_angle_alpha 75.084(3)
_cell_angle_beta 85.019(3)
_cell_angle_gamma 84.536(3)
_cell_formula_units_Z 2
_cell_length_a 9.9583(3)
_cell_length_b 12.4732(4)
_cell_length_c 15.1134(5)
_cell_measurement_reflns_used 11868
_cell_measurement_temperature 100(2)
_cell_measurement_theta_max 76.1190
_cell_measurement_theta_min 3.6570
_cell_volume 1801.97(10)
_computing_cell_refinement
;
CrysAlisPro, Agilent Technologies,
Version 1.171.37.35 (release 13-08-2014 CrysAlis171 .NET)
(compiled Aug 13 2014,18:06:01)
;
_computing_data_collection
;
CrysAlisPro, Agilent Technologies,
Version 1.171.37.35 (release 13-08-2014 CrysAlis171 .NET)
(compiled Aug 13 2014,18:06:01)
;
_computing_data_reduction
;
CrysAlisPro, Agilent Technologies,
Version 1.171.37.35 (release 13-08-2014 CrysAlis171 .NET)
(compiled Aug 13 2014,18:06:01)
;
_computing_molecular_graphics 'Olex2 (Dolomanov et al., 2009)'
_computing_publication_material 'Olex2 (Dolomanov et al., 2009)'
_computing_structure_refinement 'ShelXL (Sheldrick, 2015)'
_computing_structure_solution 'ShelXS (Sheldrick, 2008)'
_diffrn_ambient_environment N~2~
_diffrn_ambient_temperature 100(2)
_diffrn_detector 'CCD plate'
_diffrn_detector_area_resol_mean 10.3829
_diffrn_detector_type Atlas
_diffrn_measured_fraction_theta_full 0.998
_diffrn_measured_fraction_theta_max 0.995
_diffrn_measurement_details
;
#__ type_ start__ end____ width___ exp.time_
  1 omega  -50.00   27.00   1.0000    4.0000
omega____ theta____ kappa____ phi______ frames
    -      -41.4354   38.0000  -60.0000 77

#__ type_ start__ end____ width___ exp.time_
  2 omega  -69.00   29.00   1.0000    4.0000
omega____ theta____ kappa____ phi______ frames
    -      -41.4354   57.0000 -180.0000 98

#__ type_ start__ end____ width___ exp.time_
  3 omega -110.00  -24.00   1.0000    4.0000
omega____ theta____ kappa____ phi______ frames
    -      -41.4354  -57.0000   30.0000 86

#__ type_ start__ end____ width___ exp.time_
  4 omega -129.00  -35.00   1.0000    4.0000
omega____ theta____ kappa____ phi______ frames
    -      -41.4354 -178.0000 -150.0000 94

#__ type_ start__ end____ width___ exp.time_
  5 omega   83.00  129.00   1.0000    4.0000
omega____ theta____ kappa____ phi______ frames
    -       41.4354 -178.0000  -30.0000 46

#__ type_ start__ end____ width___ exp.time_
  6 omega   78.00  104.00   1.0000   14.5000
omega____ theta____ kappa____ phi______ frames
    -      112.0000  -95.0000 -120.0000 26

#__ type_ start__ end____ width___ exp.time_
  7 omega  108.00  143.00   1.0000   14.5000
omega____ theta____ kappa____ phi______ frames
    -      112.0000  -77.0000 -120.0000 35

#__ type_ start__ end____ width___ exp.time_
  8 omega  110.00  141.00   1.0000   14.5000
omega____ theta____ kappa____ phi______ frames
    -      112.0000  -61.0000 -180.0000 31

#__ type_ start__ end____ width___ exp.time_
  9 omega  109.00  159.00   1.0000   14.5000
omega____ theta____ kappa____ phi______ frames
    -      112.0000   17.0000 -113.3844 50

#__ type_ start__ end____ width___ exp.time_
 10 omega  123.00  176.00   1.0000   14.5000
omega____ theta____ kappa____ phi______ frames
    -      112.0000   15.0000 -180.0000 53

#__ type_ start__ end____ width___ exp.time_
 11 omega  115.00  168.00   1.0000   14.5000
omega____ theta____ kappa____ phi______ frames
    -      112.0000   15.0000  -30.0000 53

#__ type_ start__ end____ width___ exp.time_
 12 omega  115.00  144.00   1.0000   14.5000
omega____ theta____ kappa____ phi______ frames
    -      112.0000  -77.0000    0.0000 29

#__ type_ start__ end____ width___ exp.time_
 13 omega   91.00  117.00   1.0000   14.5000
omega____ theta____ kappa____ phi______ frames
    -      112.0000 -125.0000   30.0000 26

#__ type_ start__ end____ width___ exp.time_
 14 omega   84.00  109.00   1.0000   14.5000
omega____ theta____ kappa____ phi______ frames
    -      112.0000  -95.0000   90.0000 25

#__ type_ start__ end____ width___ exp.time_
 15 omega   83.00  109.00   1.0000   14.5000
omega____ theta____ kappa____ phi______ frames
    -      112.0000  -95.0000  120.0000 26

#__ type_ start__ end____ width___ exp.time_
 16 omega   94.00  140.00   1.0000   14.5000
omega____ theta____ kappa____ phi______ frames
    -      112.0000  -64.0000  147.8955 46

#__ type_ start__ end____ width___ exp.time_
 17 omega  132.00  162.00   1.0000   14.5000
omega____ theta____ kappa____ phi______ frames
    -      112.0000  -15.0000  120.0000 30

#__ type_ start__ end____ width___ exp.time_
 18 omega  116.00  143.00   1.0000   14.5000
omega____ theta____ kappa____ phi______ frames
    -      112.0000   61.0000  120.0000 27

#__ type_ start__ end____ width___ exp.time_
 19 omega   87.00  151.00   1.0000   14.5000
omega____ theta____ kappa____ phi______ frames
    -      112.0000   45.0000   60.0000 64

#__ type_ start__ end____ width___ exp.time_
 20 omega  101.00  127.00   1.0000   14.5000
omega____ theta____ kappa____ phi______ frames
    -      112.0000  125.0000  -60.0000 26

#__ type_ start__ end____ width___ exp.time_
 21 omega  144.00  170.00   1.0000   14.5000
omega____ theta____ kappa____ phi______ frames
    -      112.0000  125.0000  -90.0000 26

#__ type_ start__ end____ width___ exp.time_
 22 omega  151.00  177.00   1.0000   14.5000
omega____ theta____ kappa____ phi______ frames
    -      112.0000  125.0000  -60.0000 26

#__ type_ start__ end____ width___ exp.time_
 23 omega  147.00  175.00   1.0000   14.5000
omega____ theta____ kappa____ phi______ frames
    -      112.0000  125.0000 -180.0000 28

#__ type_ start__ end____ width___ exp.time_
 24 omega  122.00  165.00   1.0000   14.5000
omega____ theta____ kappa____ phi______ frames
    -      112.0000  125.0000 -150.0000 43

#__ type_ start__ end____ width___ exp.time_
 25 omega   66.00   97.00   1.0000   14.5000
omega____ theta____ kappa____ phi______ frames
    -      112.0000   17.0000 -113.3844 31

#__ type_ start__ end____ width___ exp.time_
 26 omega   58.00   86.00   1.0000   14.5000
omega____ theta____ kappa____ phi______ frames
    -      112.0000  -30.0000 -180.0000 28

#__ type_ start__ end____ width___ exp.time_
 27 omega   61.00  102.00   1.0000   14.5000
omega____ theta____ kappa____ phi______ frames
    -      112.0000   15.0000 -180.0000 41

#__ type_ start__ end____ width___ exp.time_
 28 omega   53.00   81.00   1.0000   14.5000
omega____ theta____ kappa____ phi______ frames
    -      112.0000  -45.0000  -90.0000 28

#__ type_ start__ end____ width___ exp.time_
 29 omega   83.00  109.00   1.0000   14.5000
omega____ theta____ kappa____ phi______ frames
    -      112.0000  -67.0000 -121.0000 26

#__ type_ start__ end____ width___ exp.time_
 30 omega   71.00   97.00   1.0000   14.5000
omega____ theta____ kappa____ phi______ frames
    -      112.0000  -95.0000  -60.0000 26

#__ type_ start__ end____ width___ exp.time_
 31 omega   81.00  121.00   1.0000   14.5000
omega____ theta____ kappa____ phi______ frames
    -      112.0000 -125.0000  -60.0000 40

#__ type_ start__ end____ width___ exp.time_
 32 omega   88.00  145.00   1.0000   14.5000
omega____ theta____ kappa____ phi______ frames
    -      112.0000  -89.0000   11.2387 57

#__ type_ start__ end____ width___ exp.time_
 33 omega   86.00  121.00   1.0000   14.5000
omega____ theta____ kappa____ phi______ frames
    -      112.0000 -125.0000  120.0000 35

#__ type_ start__ end____ width___ exp.time_
 34 omega   60.00   86.00   1.0000   14.5000
omega____ theta____ kappa____ phi______ frames
    -      112.0000  -45.0000   30.0000 26

#__ type_ start__ end____ width___ exp.time_
 35 omega   46.00   72.00   1.0000   14.5000
omega____ theta____ kappa____ phi______ frames
    -      112.0000  -45.0000    0.0000 26

#__ type_ start__ end____ width___ exp.time_
 36 omega   47.00   88.00   1.0000   14.5000
omega____ theta____ kappa____ phi______ frames
    -      112.0000  -31.0000  -48.5465 41

#__ type_ start__ end____ width___ exp.time_
 37 omega   63.00  103.00   1.0000   14.5000
omega____ theta____ kappa____ phi______ frames
    -      112.0000   15.0000  -30.0000 40

#__ type_ start__ end____ width___ exp.time_
 38 omega   43.00   83.00   1.0000   14.5000
omega____ theta____ kappa____ phi______ frames
    -      112.0000  -30.0000   90.0000 40

#__ type_ start__ end____ width___ exp.time_
 39 omega   48.00   87.00   1.0000   14.5000
omega____ theta____ kappa____ phi______ frames
    -      112.0000  -30.0000  150.0000 39

#__ type_ start__ end____ width___ exp.time_
 40 omega   41.00  102.00   1.0000   14.5000
omega____ theta____ kappa____ phi______ frames
    -      112.0000  -52.0000   88.6044 61

#__ type_ start__ end____ width___ exp.time_
 41 omega   45.00  117.00   1.0000   14.5000
omega____ theta____ kappa____ phi______ frames
    -      112.0000 -125.0000   60.0000 72

#__ type_ start__ end____ width___ exp.time_
 42 omega   44.00   95.00   1.0000   14.5000
omega____ theta____ kappa____ phi______ frames
    -      112.0000  -45.0000  150.0000 51

#__ type_ start__ end____ width___ exp.time_
 43 omega   39.00   75.00   1.0000   14.5000
omega____ theta____ kappa____ phi______ frames
    -      112.0000 -125.0000   30.0000 36

#__ type_ start__ end____ width___ exp.time_
 44 omega   39.00   87.00   1.0000   14.5000
omega____ theta____ kappa____ phi______ frames
    -      112.0000 -125.0000   90.0000 48

#__ type_ start__ end____ width___ exp.time_
 45 omega   31.00   66.00   1.0000   14.5000
omega____ theta____ kappa____ phi______ frames
    -      112.0000  -95.0000   90.0000 35
;
_diffrn_measurement_device 'four-circle diffractometer'
_diffrn_measurement_device_type 'SuperNova, Dual, Cu at zero, Atlas'
_diffrn_measurement_method '\w scans'
_diffrn_orient_matrix_UB_11 0.0432469000
_diffrn_orient_matrix_UB_12 0.0855523000
_diffrn_orient_matrix_UB_13 0.0474411000
_diffrn_orient_matrix_UB_21 0.1274031000
_diffrn_orient_matrix_UB_22 0.0169317000
_diffrn_orient_matrix_UB_23 -0.0660528000
_diffrn_orient_matrix_UB_31 -0.0784326000
_diffrn_orient_matrix_UB_32 0.0939435000
_diffrn_orient_matrix_UB_33 -0.0675361000
_diffrn_radiation_monochromator mirror
_diffrn_radiation_probe x-ray
_diffrn_radiation_type CuK\a
_diffrn_radiation_wavelength 1.54184
_diffrn_reflns_av_R_equivalents 0.0384
_diffrn_reflns_av_unetI/netI 0.0338
_diffrn_reflns_Laue_measured_fraction_full 0.998
_diffrn_reflns_Laue_measured_fraction_max 0.995
_diffrn_reflns_limit_h_max 12
_diffrn_reflns_limit_h_min -12
_diffrn_reflns_limit_k_max 15
_diffrn_reflns_limit_k_min -14
_diffrn_reflns_limit_l_max 18
_diffrn_reflns_limit_l_min -18
_diffrn_reflns_number 20514
_diffrn_reflns_point_group_measured_fraction_full 0.998
_diffrn_reflns_point_group_measured_fraction_max 0.995
_diffrn_reflns_theta_full 67.684
_diffrn_reflns_theta_max 72.499
_diffrn_reflns_theta_min 3.678
_diffrn_source 'sealed X-ray tube'
_diffrn_source_type 'SuperNova (Cu) X-ray Source'
_exptl_absorpt_coefficient_mu 0.954
_exptl_absorpt_correction_T_max 1.00000
_exptl_absorpt_correction_T_min 0.86324
_exptl_absorpt_correction_type multi-scan
_exptl_absorpt_process_details
;
CrysAlisPro, Agilent Technologies,
Version 1.171.37.35 (release 13-08-2014 CrysAlis171 .NET)
(compiled Aug 13 2014,18:06:01)
Empirical absorption correction using spherical harmonics,
 implemented in SCALE3 ABSPACK scaling algorithm.
;
_exptl_crystal_colour 'clear colourless'
_exptl_crystal_colour_lustre clear
_exptl_crystal_colour_primary colourless
_exptl_crystal_density_diffrn 1.236
_exptl_crystal_description prism
_exptl_crystal_F_000 708
_exptl_crystal_size_max 0.15
_exptl_crystal_size_mid 0.1
_exptl_crystal_size_min 0.1
_refine_diff_density_max 0.456
_refine_diff_density_min -0.509
_refine_diff_density_rms 0.059
_refine_ls_extinction_method none
_refine_ls_goodness_of_fit_ref 1.283
_refine_ls_hydrogen_treatment constr
_refine_ls_matrix_type full
_refine_ls_number_parameters 597
_refine_ls_number_reflns 7134
_refine_ls_number_restraints 1
_refine_ls_restrained_S_all 1.291
_refine_ls_R_factor_all 0.0806
_refine_ls_R_factor_gt 0.0795
_refine_ls_shift/su_max 0.000
_refine_ls_shift/su_mean 0.000
_refine_ls_structure_factor_coef Fsqd
_refine_ls_weighting_details 'w=1/[\s^2^(Fo^2^)+(0.0071P)^2^+3.6350P] where P=(Fo^2^+2Fc^2^)/3'
_refine_ls_weighting_scheme calc
_refine_ls_wR_factor_gt 0.1638
_refine_ls_wR_factor_ref 0.1642
_reflns_Friedel_coverage 0.000
_reflns_number_gt 6957
_reflns_number_total 7134
_reflns_threshold_expression 'I > 2\s(I)'
_cod_data_source_file om6b00678_si_003.cif
_cod_data_source_block Ph3PCH2Ph_4
_cod_original_cell_volume 1801.96(11)
_cod_database_code 4089061
_chemical_oxdiff_formula 'P B10 C36 N4 O'
_shelx_space_group_comment
;
The symmetry employed for this shelxl refinement is uniquely defined
by the following loop, which should always be used as a source of
symmetry information in preference to the above space-group names.
They are only intended as comments.
;
_reflns_odcompleteness_completeness 93.53
_reflns_odcompleteness_iscentric 1
_reflns_odcompleteness_theta 80.95
_olex2_refinement_description
;
1. Fixed Uiso
 At 1.2 times of:
  All B(H) groups, All C(H) groups, All C(H,H) groups, All N(H) groups, All
  N(H,H) groups
 At 1.5 times of:
  All C(H,H,H) groups
2. Restrained distances
 B10_$1-H10_$1
 1.1 with sigma of 0.002
3. Uiso/Uaniso restraints and constraints
Uanis(P1) = Uanis(P1A)
Uanis(C14A) = Uanis(C26)
Uanis(C24) = Uanis(C12A)
Uanis(C33) = Uanis(C28A)
Uanis(C29A) = Uanis(C32)
4. Others
 Sof(P1A)=Sof(C9A)=Sof(H9AB)=Sof(H9AA)=Sof(C10A)=Sof(C11A)=Sof(H11A)=Sof(C12A)=
 Sof(H12A)=Sof(C13A)=Sof(H13A)=Sof(C14A)=Sof(H14A)=Sof(C15A)=Sof(H15A)=
 Sof(C16A)=Sof(H17A)=Sof(H20A)=Sof(C26A)=Sof(H26A)=Sof(C21A)=Sof(C22A)=
 Sof(H22A)=Sof(C23A)=Sof(H23A)=Sof(C24A)=Sof(H24A)=Sof(C25A)=Sof(H25A)=
 Sof(C27A)=Sof(C28A)=Sof(H28A)=Sof(C29A)=Sof(H29A)=Sof(C30A)=Sof(H30A)=
 Sof(C31A)=Sof(H31A)=Sof(C32A)=Sof(H32A)=Sof(C1V)=Sof(H1V)=1-FVAR(1)
 Sof(P1)=Sof(C9)=Sof(H9A)=Sof(H9B)=Sof(C14)=Sof(H14)=Sof(C13)=Sof(H13)=
 Sof(C12)=Sof(H12)=Sof(C11)=Sof(H11)=Sof(C10)=Sof(C15)=Sof(H15)=Sof(C22)=
 Sof(C23)=Sof(H23)=Sof(C24)=Sof(H24)=Sof(C25)=Sof(H25)=Sof(C26)=Sof(H26)=
 Sof(C27)=Sof(H27)=Sof(C28)=Sof(C29)=Sof(H29)=Sof(C30)=Sof(H30)=Sof(C31)=
 Sof(H31)=Sof(C32)=Sof(H32)=Sof(C33)=Sof(H33)=Sof(C34)=Sof(C39)=Sof(H39)=
 Sof(H17B)=Sof(H20B)=FVAR(1)
5.a Secondary CH2 refined with riding coordinates:
 C9(H9A,H9B), C9A(H9AB,H9AA), C3(H3C,H3D), C5(H5A,H5B), C6(H6A,H6B), C7(H7A,
 H7B), C8(H8A,H8B)
5.b Aromatic/amide H refined with riding coordinates:
 C14(H14), C13(H13), C12(H12), C11(H11), C15(H15), C23(H23), C24(H24),
 C25(H25), C26(H26), C27(H27), C29(H29), C30(H30), C31(H31), C32(H32), C33(H33),
  C39(H39), C11A(H11A), C12A(H12A), C13A(H13A), C14A(H14A), C15A(H15A),
 C17A(H17A), C17A(H17B), C18A(H18A), C19A(H19A), C20A(H20A), C20A(H20B),
 C26A(H26A), C22A(H22A), C23A(H23A), C24A(H24A), C25A(H25A), C28A(H28A),
 C29A(H29A), C30A(H30A), C31A(H31A), C32A(H32A), C1V(H1V), N1(H1)
5.c Fitted hexagon refined as free rotating group:
 C14(C13,C12,C11,C10,C15), C26A(C21A,C22A,C23A,C24A,C25A)
5.d X=CH2 refined with riding coordinates:
 N3(H3A,H3B)
5.e Idealised Me refined as rotating group:
 C4(H4A,H4B,H4C)
5.f Boron cage BH refined with riding coordinates:
 B1(H1A), B3(H3), B4(H4), B5(H5), B6(H6), B7(H7), B8(H8), B9(H9), B10(H10)
;
_shelx_shelxl_version_number 2014/7
_olex2_submission_special_instructions 'No special instructions were received'

loop_
_space_group_symop_operation_xyz
'x, y, z'
'-x, -y, -z'

loop_
_atom_site_label
_atom_site_type_symbol
_atom_site_fract_x
_atom_site_fract_y
_atom_site_fract_z
_atom_site_U_iso_or_equiv
_atom_site_adp_type
_atom_site_occupancy
_atom_site_site_symmetry_order
_atom_site_calc_flag
_atom_site_refinement_flags_posn
_atom_site_refinement_flags_occupancy
_atom_site_disorder_assembly
_atom_site_disorder_group
P1 P 0.73508(14) 0.04860(12) 0.83767(10) 0.0163(2) Uani 0.4928(14) 1 d . P A 2
C9 C 0.6304(6) -0.0516(5) 0.9123(4) 0.0186(11) Uani 0.4928(14) 1 d . P A 2
H9A H 0.5450 -0.0110 0.9279 0.022 Uiso 0.4928(14) 1 calc R P A 2
H9B H 0.6071 -0.1028 0.8766 0.022 Uiso 0.4928(14) 1 calc R P A 2
C14 C 0.7200(10) -0.3056(5) 1.1026(7) 0.023(2) Uani 0.4928(14) 1 d . P A 2
H14 H 0.7223 -0.3842 1.1132 0.028 Uiso 0.4928(14) 1 calc R P A 2
C13 C 0.7486(9) -0.2585(7) 1.1722(5) 0.028(2) Uani 0.4928(14) 1 d G P A 2
H13 H 0.7706 -0.3050 1.2303 0.033 Uiso 0.4928(14) 1 calc R P A 2
C12 C 0.7452(10) -0.1435(7) 1.1566(5) 0.026(2) Uani 0.4928(14) 1 d G P A 2
H12 H 0.7648 -0.1114 1.2042 0.031 Uiso 0.4928(14) 1 calc R P A 2
C11 C 0.7131(9) -0.0756(5) 1.0716(5) 0.017(2) Uani 0.4928(14) 1 d G P A 2
H11 H 0.7107 0.0030 1.0610 0.020 Uiso 0.4928(14) 1 calc R P A 2
C10 C 0.6844(6) -0.1226(6) 1.0020(4) 0.0169(16) Uani 0.4928(14) 1 d G P A 2
C15 C 0.6879(9) -0.2376(6) 1.0175(5) 0.018(2) Uani 0.4928(14) 1 d G P A 2
H15 H 0.6683 -0.2698 0.9700 0.022 Uiso 0.4928(14) 1 calc R P A 2
C22 C 0.6425(7) 0.1064(5) 0.7368(4) 0.0154(12) Uani 0.4928(14) 1 d . P A 2
C23 C 0.6029(9) 0.0350(9) 0.6876(9) 0.0172(19) Uani 0.4928(14) 1 d . P A 2
H23 H 0.6238 -0.0430 0.7077 0.021 Uiso 0.4928(14) 1 calc R P A 2
C24 C 0.533(2) 0.0791(12) 0.6091(13) 0.030(3) Uani 0.4928(14) 1 d . P A 2
H24 H 0.5023 0.0314 0.5765 0.036 Uiso 0.4928(14) 1 calc R P A 2
C25 C 0.5084(12) 0.1939(9) 0.5789(8) 0.020(2) Uani 0.4928(14) 1 d . P A 2
H25 H 0.4653 0.2253 0.5234 0.024 Uiso 0.4928(14) 1 calc R P A 2
C26 C 0.546(3) 0.2611(19) 0.6290(14) 0.024(3) Uani 0.4928(14) 1 d . P A 2
H26 H 0.5252 0.3391 0.6085 0.028 Uiso 0.4928(14) 1 calc R P A 2
C27 C 0.6128(8) 0.2210(7) 0.7074(6) 0.0181(15) Uani 0.4928(14) 1 d . P A 2
H27 H 0.6382 0.2698 0.7410 0.022 Uiso 0.4928(14) 1 calc R P A 2
C28 C 0.8963(19) -0.0174(11) 0.8083(9) 0.013(2) Uani 0.4928(14) 1 d . P A 2
C29 C 0.9782(17) -0.0735(11) 0.8815(12) 0.022(3) Uani 0.4928(14) 1 d . P A 2
H29 H 0.9487 -0.0768 0.9435 0.026 Uiso 0.4928(14) 1 calc R P A 2
C30 C 1.1024(16) -0.1232(11) 0.8589(10) 0.020(3) Uani 0.4928(14) 1 d . P A 2
H30 H 1.1592 -0.1612 0.9064 0.024 Uiso 0.4928(14) 1 calc R P A 2
C31 C 1.1451(19) -0.1186(13) 0.7692(10) 0.020(3) Uani 0.4928(14) 1 d . P A 2
H31 H 1.2300 -0.1549 0.7562 0.023 Uiso 0.4928(14) 1 calc R P A 2
C32 C 1.0682(12) -0.0625(14) 0.6976(13) 0.020(2) Uani 0.4928(14) 1 d . P A 2
H32 H 1.1017 -0.0554 0.6358 0.024 Uiso 0.4928(14) 1 calc R P A 2
C33 C 0.927(9) -0.012(7) 0.721(5) 0.033(4) Uani 0.4928(14) 1 d . P A 2
H33 H 0.8656 0.0211 0.6747 0.039 Uiso 0.4928(14) 1 calc R P A 2
C34 C 0.7628(12) 0.1590(8) 0.8883(6) 0.018(2) Uani 0.4928(14) 1 d . P A 2
C39 C 0.6516(14) 0.2032(10) 0.9376(7) 0.016(2) Uani 0.4928(14) 1 d . P A 2
H39 H 0.5664 0.1723 0.9454 0.019 Uiso 0.4928(14) 1 calc R P A 2
P1A P 0.75245(13) -0.00606(11) 0.89561(9) 0.0163(2) Uani 0.5072(14) 1 d . P A 1
C9A C 0.5977(6) 0.0005(5) 0.8389(4) 0.0222(12) Uani 0.5072(14) 1 d . P A 1
H9AB H 0.5884 -0.0747 0.8307 0.027 Uiso 0.5072(14) 1 calc R P A 1
H9AA H 0.5217 0.0161 0.8816 0.027 Uiso 0.5072(14) 1 calc R P A 1
C10A C 0.5786(7) 0.0830(5) 0.7467(4) 0.0193(13) Uani 0.5072(14) 1 d . P A 1
C11A C 0.5594(11) 0.0453(11) 0.6711(9) 0.025(2) Uani 0.5072(14) 1 d . P A 1
H11A H 0.5628 -0.0325 0.6766 0.030 Uiso 0.5072(14) 1 calc R P A 1
C12A C 0.536(2) 0.1172(12) 0.5885(13) 0.030(3) Uani 0.5072(14) 1 d . P A 1
H12A H 0.5228 0.0891 0.5373 0.036 Uiso 0.5072(14) 1 calc R P A 1
C13A C 0.5302(13) 0.2324(10) 0.5784(10) 0.027(2) Uani 0.5072(14) 1 d . P A 1
H13A H 0.5140 0.2815 0.5203 0.033 Uiso 0.5072(14) 1 calc R P A 1
C14A C 0.548(3) 0.2755(18) 0.6512(13) 0.024(3) Uani 0.5072(14) 1 d . P A 1
H14A H 0.5434 0.3535 0.6447 0.028 Uiso 0.5072(14) 1 calc R P A 1
C15A C 0.5732(9) 0.1979(8) 0.7374(6) 0.0258(18) Uani 0.5072(14) 1 d . P A 1
H15A H 0.5865 0.2250 0.7890 0.031 Uiso 0.5072(14) 1 calc R P A 1
C16A C 0.7675(11) 0.1270(8) 0.9175(6) 0.0184(19) Uani 0.5072(14) 1 d . P A 1
C17A C 0.8837(3) 0.1965(3) 0.8779(2) 0.0310(7) Uani 1 1 d . . . .
H17A H 0.9499 0.1728 0.8363 0.037 Uiso 0.5072(14) 1 calc R P A 1
H17B H 0.9601 0.1578 0.8550 0.037 Uiso 0.4928(14) 1 calc R P A 2
C18A C 0.8945(3) 0.2950(3) 0.9017(2) 0.0321(7) Uani 1 1 d . . . .
H18A H 0.9756 0.3318 0.8857 0.039 Uiso 1 1 calc R . . .
C19A C 0.7870(3) 0.3406(3) 0.9492(2) 0.0310(7) Uani 1 1 d . . . .
H19A H 0.7957 0.4081 0.9654 0.037 Uiso 1 1 calc R . . .
C20A C 0.6690(3) 0.2889(3) 0.9726(2) 0.0287(7) Uani 1 1 d . . . .
H20A H 0.5909 0.3270 0.9940 0.034 Uiso 0.5072(14) 1 calc R P A 1
H20B H 0.6011 0.3132 1.0127 0.034 Uiso 0.4928(14) 1 calc R P A 2
C26A C 0.7123(9) -0.2176(7) 0.9987(5) 0.023(2) Uani 0.5072(14) 1 d . P A 1
H26A H 0.7050 -0.2334 0.9412 0.027 Uiso 0.5072(14) 1 calc R P A 1
C21A C 0.7368(6) -0.1110(6) 1.0023(5) 0.0216(17) Uani 0.5072(14) 1 d G P A 1
C22A C 0.7475(9) -0.0879(6) 1.0865(6) 0.027(3) Uani 0.5072(14) 1 d G P A 1
H22A H 0.7643 -0.0151 1.0890 0.032 Uiso 0.5072(14) 1 calc R P A 1
C23A C 0.7337(11) -0.1714(8) 1.1671(5) 0.032(3) Uani 0.5072(14) 1 d G P A 1
H23A H 0.7410 -0.1556 1.2247 0.039 Uiso 0.5072(14) 1 calc R P A 1
C24A C 0.7091(9) -0.2780(7) 1.1635(5) 0.030(2) Uani 0.5072(14) 1 d G P A 1
H24A H 0.6996 -0.3350 1.2186 0.036 Uiso 0.5072(14) 1 calc R P A 1
C25A C 0.6984(11) -0.3011(6) 1.0793(7) 0.030(3) Uani 0.5072(14) 1 d G P A 1
H25A H 0.6816 -0.3739 1.0768 0.036 Uiso 0.5072(14) 1 calc R P A 1
C27A C 0.9012(19) -0.0460(12) 0.8326(10) 0.017(3) Uani 0.5072(14) 1 d . P A 1
C28A C 0.925(9) -0.014(7) 0.734(4) 0.033(4) Uani 0.5072(14) 1 d . P A 1
H28A H 0.8569 0.0332 0.6997 0.039 Uiso 0.5072(14) 1 calc R P A 1
C29A C 1.0281(10) -0.0430(13) 0.6895(13) 0.020(2) Uani 0.5072(14) 1 d . P A 1
H29A H 1.0314 -0.0259 0.6244 0.024 Uiso 0.5072(14) 1 calc R P A 1
C30A C 1.136(2) -0.1000(14) 0.7361(10) 0.023(3) Uani 0.5072(14) 1 d . P A 1
H30A H 1.2182 -0.1163 0.7033 0.028 Uiso 0.5072(14) 1 calc R P A 1
C31A C 1.1251(19) -0.1330(14) 0.8300(10) 0.030(3) Uani 0.5072(14) 1 d . P A 1
H31A H 1.1989 -0.1743 0.8622 0.036 Uiso 0.5072(14) 1 calc R P A 1
C32A C 1.0086(17) -0.1070(13) 0.8779(12) 0.031(3) Uani 0.5072(14) 1 d . P A 1
H32A H 1.0020 -0.1312 0.9430 0.037 Uiso 0.5072(14) 1 calc R P A 1
C1V C 0.6631(16) 0.1755(11) 0.9646(8) 0.025(3) Uani 0.5072(14) 1 d . P A 1
H1V H 0.5878 0.1346 0.9917 0.030 Uiso 0.5072(14) 1 calc R P A 1
O1 O 1.04663(19) 0.49444(17) 0.68830(14) 0.0218(4) Uani 1 1 d . . . .
O2 O 0.9589(2) 0.12684(18) 0.49607(16) 0.0289(5) Uani 1 1 d . . . .
N1 N 0.8231(2) 0.54750(19) 0.71024(16) 0.0187(5) Uani 1 1 d . . . .
H1 H 0.8122 0.4932 0.6847 0.022 Uiso 1 1 calc R . . .
N2 N 0.9923(2) 0.4136(2) 0.64927(18) 0.0223(5) Uani 1 1 d . . . .
N3 N 1.2092(3) 0.4206(2) 0.57274(19) 0.0284(6) Uani 1 1 d . . . .
H3A H 1.2368 0.4648 0.6033 0.034 Uiso 1 1 calc R . . .
H3B H 1.2642 0.3984 0.5311 0.034 Uiso 1 1 calc R . . .
N4 N 1.0456(2) 0.3169(2) 0.53990(17) 0.0218(5) Uani 1 1 d . . . .
C1 C 0.9477(3) 0.5580(2) 0.72043(19) 0.0187(5) Uani 1 1 d . . . .
C2 C 1.0838(3) 0.3871(2) 0.5897(2) 0.0204(6) Uani 1 1 d . . . .
C3 C 1.0011(3) 0.6345(2) 0.7678(2) 0.0213(6) Uani 1 1 d . . . .
H3C H 0.9520 0.7088 0.7493 0.026 Uiso 1 1 calc R . . .
H3D H 1.0979 0.6428 0.7483 0.026 Uiso 1 1 calc R . . .
C4 C 0.9858(3) 0.5915(3) 0.8723(2) 0.0278(7) Uani 1 1 d . . . .
H4A H 1.0205 0.6445 0.9009 0.042 Uiso 1 1 calc GR . . .
H4B H 1.0370 0.5192 0.8910 0.042 Uiso 1 1 calc GR . . .
H4C H 0.8901 0.5834 0.8919 0.042 Uiso 1 1 calc GR . . .
C5 C 1.1399(3) 0.2189(3) 0.5374(2) 0.0252(6) Uani 1 1 d . . . .
H5A H 1.1439 0.1689 0.5998 0.030 Uiso 1 1 calc R . . .
H5B H 1.2317 0.2431 0.5166 0.030 Uiso 1 1 calc R . . .
C6 C 1.0945(3) 0.1565(3) 0.4728(2) 0.0287(7) Uani 1 1 d . . . .
H6A H 1.1013 0.2036 0.4092 0.034 Uiso 1 1 calc R . . .
H6B H 1.1551 0.0882 0.4754 0.034 Uiso 1 1 calc R . . .
C7 C 0.8705(3) 0.2252(3) 0.4908(2) 0.0281(7) Uani 1 1 d . . . .
H7A H 0.7759 0.2046 0.5040 0.034 Uiso 1 1 calc R . . .
H7B H 0.8785 0.2739 0.4278 0.034 Uiso 1 1 calc R . . .
C8 C 0.9045(3) 0.2877(3) 0.5584(2) 0.0245(6) Uani 1 1 d . . . .
H8A H 0.8434 0.3562 0.5527 0.029 Uiso 1 1 calc R . . .
H8B H 0.8916 0.2409 0.6217 0.029 Uiso 1 1 calc R . . .
B1 B 0.6702(3) 0.7234(3) 0.7751(2) 0.0195(6) Uani 1 1 d . . . .
H1A H 0.7475 0.7710 0.7950 0.023 Uiso 1 1 calc R . . .
B2 B 0.6889(3) 0.6099(3) 0.7332(2) 0.0183(6) Uani 1 1 d . . . .
B3 B 0.5869(3) 0.6127(3) 0.8393(2) 0.0187(6) Uani 1 1 d . . . .
H3 H 0.6088 0.5793 0.9132 0.022 Uiso 1 1 calc R . . .
B4 B 0.4994(3) 0.7438(3) 0.7786(2) 0.0199(6) Uani 1 1 d . . . .
H4 H 0.4510 0.8154 0.8048 0.024 Uiso 1 1 calc R . . .
B5 B 0.6023(3) 0.7411(3) 0.6724(2) 0.0215(6) Uani 1 1 d . . . .
H5 H 0.6367 0.8097 0.6135 0.026 Uiso 1 1 calc R . . .
B6 B 0.5521(3) 0.5190(3) 0.7705(2) 0.0209(6) Uani 1 1 d . . . .
H6 H 0.5739 0.4271 0.7968 0.025 Uiso 1 1 calc R . . .
B7 B 0.4162(3) 0.6149(3) 0.8025(2) 0.0226(7) Uani 1 1 d . . . .
H7 H 0.3286 0.5999 0.8546 0.027 Uiso 1 1 calc R . . .
B8 B 0.4276(3) 0.7052(3) 0.6850(2) 0.0247(7) Uani 1 1 d . . . .
H8 H 0.3496 0.7620 0.6432 0.030 Uiso 1 1 calc R . . .
B9 B 0.5631(3) 0.6092(3) 0.6535(2) 0.0231(7) Uani 1 1 d . . . .
H9 H 0.5939 0.5890 0.5863 0.028 Uiso 1 1 calc R . . .
B10 B 0.4146(3) 0.5657(3) 0.7083(3) 0.0274(7) Uani 1 1 d D . . .
H10 H 0.3375 0.5181 0.6882 0.033 Uiso 1 1 calc DR . . .

loop_
_atom_site_aniso_label
_atom_site_aniso_U_11
_atom_site_aniso_U_22
_atom_site_aniso_U_33
_atom_site_aniso_U_23
_atom_site_aniso_U_13
_atom_site_aniso_U_12
P1 0.0148(4) 0.0172(5) 0.0178(5) -0.0065(3) -0.0005(4) 0.0002(4)
C9 0.016(3) 0.019(3) 0.022(3) -0.007(2) -0.002(2) 0.000(2)
C14 0.024(4) 0.016(4) 0.025(5) 0.002(3) 0.004(4) 0.003(3)
C13 0.024(5) 0.029(5) 0.027(4) 0.000(3) -0.002(3) -0.001(4)
C12 0.031(4) 0.026(5) 0.020(5) -0.001(4) -0.008(3) 0.000(3)
C11 0.013(4) 0.014(3) 0.021(4) 0.000(3) -0.004(3) 0.002(3)
C10 0.008(4) 0.024(4) 0.017(3) -0.006(2) 0.001(3) 0.006(3)
C15 0.017(4) 0.018(4) 0.021(4) -0.007(4) 0.005(4) -0.004(3)
C22 0.010(3) 0.020(3) 0.014(3) -0.004(2) -0.003(2) 0.008(3)
C23 0.013(5) 0.010(3) 0.025(5) 0.000(3) -0.001(4) 0.005(4)
C24 0.030(2) 0.035(10) 0.032(8) -0.020(7) -0.004(5) -0.005(7)
C25 0.016(4) 0.027(7) 0.015(3) -0.004(5) -0.004(3) 0.003(4)
C26 0.0227(18) 0.015(5) 0.037(9) -0.016(4) 0.003(6) 0.003(3)
C27 0.014(4) 0.016(4) 0.026(4) -0.009(3) 0.002(3) 0.003(3)
C28 0.012(3) 0.011(6) 0.015(7) -0.004(4) -0.005(5) 0.002(4)
C29 0.015(6) 0.031(7) 0.019(4) -0.008(5) 0.006(4) -0.005(5)
C30 0.020(7) 0.019(4) 0.020(7) -0.003(4) -0.001(5) -0.001(4)
C31 0.014(4) 0.018(6) 0.029(9) -0.011(7) -0.004(9) 0.005(4)
C32 0.005(6) 0.029(6) 0.028(4) -0.013(4) 0.001(5) 0.002(4)
C33 0.046(3) 0.020(2) 0.036(14) -0.007(9) -0.027(9) 0.002(2)
C34 0.027(4) 0.015(5) 0.012(5) -0.005(3) 0.006(4) -0.004(4)
C39 0.013(3) 0.016(5) 0.020(6) -0.006(4) -0.001(4) 0.000(4)
P1A 0.0148(4) 0.0172(5) 0.0178(5) -0.0065(3) -0.0005(4) 0.0002(4)
C9A 0.022(3) 0.024(3) 0.022(3) -0.007(2) 0.000(2) -0.001(2)
C10A 0.008(3) 0.027(3) 0.024(3) -0.009(3) -0.001(3) -0.001(3)
C11A 0.019(6) 0.026(5) 0.031(6) -0.011(4) -0.006(4) 0.007(4)
C12A 0.030(2) 0.035(10) 0.032(8) -0.020(7) -0.004(5) -0.005(7)
C13A 0.030(6) 0.019(6) 0.033(4) -0.007(5) -0.005(4) 0.002(4)
C14A 0.0227(18) 0.015(5) 0.037(9) -0.016(4) 0.003(6) 0.003(3)
C15A 0.023(5) 0.032(4) 0.023(4) -0.010(3) 0.001(3) -0.003(3)
C16A 0.021(3) 0.020(5) 0.015(5) -0.003(3) 0.003(4) -0.012(4)
C17A 0.0186(14) 0.047(2) 0.0319(17) -0.0183(15) -0.0007(12) -0.0037(14)
C18A 0.0265(16) 0.0287(16) 0.0386(18) -0.0018(14) -0.0044(14) -0.0050(13)
C19A 0.0377(18) 0.0214(15) 0.0337(17) -0.0053(13) -0.0074(14) -0.0013(13)
C20A 0.0293(16) 0.0338(17) 0.0262(15) -0.0155(13) -0.0014(13) 0.0026(13)
C26A 0.015(4) 0.031(5) 0.021(4) -0.005(3) 0.005(3) -0.004(3)
C21A 0.012(4) 0.029(3) 0.022(3) -0.003(2) 0.001(3) 0.000(3)
C22A 0.029(6) 0.025(4) 0.029(5) -0.007(4) -0.010(4) -0.003(4)
C23A 0.049(6) 0.028(6) 0.017(4) 0.001(3) -0.003(4) -0.006(4)
C24A 0.030(6) 0.029(4) 0.024(4) 0.003(3) 0.002(3) -0.004(4)
C25A 0.029(5) 0.027(5) 0.032(6) -0.005(4) 0.005(4) -0.006(3)
C27A 0.017(5) 0.020(7) 0.012(6) -0.003(4) 0.004(5) -0.004(5)
C28A 0.046(3) 0.020(2) 0.036(14) -0.007(9) -0.027(9) 0.002(2)
C29A 0.005(6) 0.029(6) 0.028(4) -0.013(4) 0.001(5) 0.002(4)
C30A 0.021(7) 0.028(7) 0.021(7) -0.008(6) 0.006(6) -0.005(5)
C31A 0.029(7) 0.038(5) 0.019(9) -0.005(6) 0.000(6) 0.008(4)
C32A 0.026(10) 0.043(9) 0.023(5) -0.008(5) 0.002(5) -0.006(6)
C1V 0.030(5) 0.026(7) 0.018(6) -0.006(4) 0.000(4) -0.002(4)
O1 0.0147(9) 0.0247(10) 0.0298(11) -0.0147(9) 0.0015(8) -0.0016(8)
O2 0.0274(11) 0.0281(11) 0.0360(12) -0.0165(9) 0.0002(9) -0.0051(9)
N1 0.0167(11) 0.0186(11) 0.0242(12) -0.0114(9) -0.0011(9) -0.0016(9)
N2 0.0187(11) 0.0225(12) 0.0306(13) -0.0156(10) 0.0006(10) -0.0032(9)
N3 0.0211(12) 0.0395(15) 0.0322(14) -0.0233(12) 0.0043(11) -0.0061(11)
N4 0.0197(12) 0.0232(12) 0.0256(12) -0.0120(10) -0.0010(10) -0.0011(10)
C1 0.0183(13) 0.0176(13) 0.0207(13) -0.0070(10) 0.0016(10) -0.0007(10)
C2 0.0178(13) 0.0207(13) 0.0234(14) -0.0071(11) -0.0021(11) 0.0000(11)
C3 0.0184(13) 0.0207(14) 0.0280(15) -0.0114(12) -0.0010(11) -0.0035(11)
C4 0.0336(17) 0.0263(15) 0.0269(16) -0.0106(12) -0.0059(13) -0.0052(13)
C5 0.0227(14) 0.0262(15) 0.0294(16) -0.0134(12) 0.0011(12) 0.0000(12)
C6 0.0283(16) 0.0307(16) 0.0308(16) -0.0157(13) 0.0018(13) -0.0017(13)
C7 0.0225(15) 0.0321(16) 0.0329(16) -0.0128(13) -0.0035(12) -0.0041(12)
C8 0.0210(14) 0.0258(15) 0.0293(15) -0.0112(12) -0.0010(12) -0.0037(11)
B1 0.0177(15) 0.0177(15) 0.0255(16) -0.0105(12) 0.0007(12) -0.0012(12)
B2 0.0158(14) 0.0174(14) 0.0238(15) -0.0093(12) -0.0027(12) 0.0005(11)
B3 0.0196(15) 0.0181(14) 0.0203(15) -0.0085(12) -0.0008(12) -0.0019(12)
B4 0.0182(15) 0.0217(15) 0.0219(15) -0.0110(12) 0.0000(12) 0.0018(12)
B5 0.0189(15) 0.0212(15) 0.0236(16) -0.0071(12) 0.0034(12) 0.0021(12)
B6 0.0192(15) 0.0224(15) 0.0248(16) -0.0125(13) 0.0016(12) -0.0043(12)
B7 0.0164(15) 0.0297(17) 0.0260(16) -0.0150(14) 0.0024(12) -0.0052(13)
B8 0.0189(15) 0.0361(19) 0.0212(16) -0.0137(14) -0.0019(12) 0.0061(13)
B9 0.0194(15) 0.0307(18) 0.0218(16) -0.0129(13) -0.0035(12) 0.0042(13)
B10 0.0171(15) 0.040(2) 0.0338(19) -0.0244(16) -0.0004(13) -0.0026(14)

loop_
_atom_type_symbol
_atom_type_description
_atom_type_scat_dispersion_real
_atom_type_scat_dispersion_imag
_atom_type_scat_source
C C 0.0181 0.0091 'International Tables Vol C Tables 4.2.6.8 and 6.1.1.4'
H H 0.0000 0.0000 'International Tables Vol C Tables 4.2.6.8 and 6.1.1.4'
B B 0.0090 0.0039 'International Tables Vol C Tables 4.2.6.8 and 6.1.1.4'
N N 0.0311 0.0180 'International Tables Vol C Tables 4.2.6.8 and 6.1.1.4'
O O 0.0492 0.0322 'International Tables Vol C Tables 4.2.6.8 and 6.1.1.4'
P P 0.2955 0.4335 'International Tables Vol C Tables 4.2.6.8 and 6.1.1.4'

loop_
_geom_angle_atom_site_label_1
_geom_angle_atom_site_label_2
_geom_angle_atom_site_label_3
_geom_angle
C9 P1 C22 105.6(3)
C9 P1 C28 110.8(4)
C22 P1 C28 110.7(5)
C34 P1 C9 111.9(4)
C34 P1 C22 108.5(4)
C34 P1 C28 109.2(7)
P1 C9 H9A 107.5
P1 C9 H9B 107.5
H9A C9 H9B 107.0
C10 C9 P1 119.1(4)
C10 C9 H9A 107.5
C10 C9 H9B 107.5
C13 C14 H14 120.0
C13 C14 C15 120.0
C15 C14 H14 120.0
C14 C13 H13 120.0
C14 C13 C12 120.0
C12 C13 H13 120.0
C13 C12 H12 120.0
C13 C12 C11 120.0
C11 C12 H12 120.0
C12 C11 H11 120.0
C12 C11 C10 120.0
C10 C11 H11 120.0
C11 C10 C9 121.6(5)
C15 C10 C9 117.9(5)
C15 C10 C11 120.0
C14 C15 H15 120.0
C10 C15 C14 120.0
C10 C15 H15 120.0
C23 C22 P1 119.1(6)
C27 C22 P1 120.3(5)
C27 C22 C23 120.6(7)
C22 C23 H23 120.3
C24 C23 C22 119.5(11)
C24 C23 H23 120.3
C23 C24 H24 120.4
C23 C24 C25 119.2(18)
C25 C24 H24 120.4
C24 C25 H25 120.1
C26 C25 C24 119.9(18)
C26 C25 H25 120.1
C25 C26 H26 118.7
C25 C26 C27 122.7(19)
C27 C26 H26 118.7
C22 C27 H27 121.0
C26 C27 C22 118.1(10)
C26 C27 H27 121.0
C29 C28 P1 117.6(12)
C33 C28 P1 117(4)
C33 C28 C29 125(4)
C28 C29 H29 121.2
C30 C29 C28 117.6(16)
C30 C29 H29 121.2
C29 C30 H30 119.4
C31 C30 C29 121.2(16)
C31 C30 H30 119.4
C30 C31 H31 119.1
C30 C31 C32 121.7(16)
C32 C31 H31 119.1
C31 C32 H32 120.9
C31 C32 C33 118(3)
C33 C32 H32 120.9
C28 C33 C32 116(6)
C28 C33 H33 122.2
C32 C33 H33 122.2
C39 C34 P1 118.2(9)
C17A C34 P1 118.9(7)
C17A C34 C39 122.9(10)
C34 C39 H39 120.5
C20A C39 C34 119.0(11)
C20A C39 H39 120.5
C16A P1A C9A 108.6(4)
C16A P1A C21A 110.1(4)
C21A P1A C9A 106.7(3)
C27A P1A C9A 113.9(6)
C27A P1A C16A 110.2(7)
C27A P1A C21A 107.2(4)
P1A C9A H9AB 107.4
P1A C9A H9AA 107.4
H9AB C9A H9AA 106.9
C10A C9A P1A 119.7(5)
C10A C9A H9AB 107.4
C10A C9A H9AA 107.4
C11A C10A C9A 119.9(7)
C11A C10A C15A 118.6(8)
C15A C10A C9A 121.3(6)
C10A C11A H11A 119.3
C12A C11A C10A 121.4(13)
C12A C11A H11A 119.3
C11A C12A H12A 119.8
C11A C12A C13A 120.5(18)
C13A C12A H12A 119.8
C12A C13A H13A 119.4
C14A C13A C12A 121.1(18)
C14A C13A H13A 119.4
C13A C14A H14A 121.3
C13A C14A C15A 117.4(17)
C15A C14A H14A 121.3
C10A C15A C14A 121.0(9)
C10A C15A H15A 119.5
C14A C15A H15A 119.5
C17A C16A P1A 122.6(7)
C1V C16A P1A 120.4(9)
C1V C16A C17A 116.7(10)
C34 C17A H17B 121.5
C34 C17A C18A 116.9(5)
C16A C17A H17A 120.0
C18A C17A C16A 120.0(5)
C18A C17A H17A 120.0
C18A C17A H17B 121.5
C17A C18A H18A 119.8
C17A C18A C19A 120.4(3)
C19A C18A H18A 119.8
C18A C19A H19A 119.7
C20A C19A C18A 120.7(3)
C20A C19A H19A 119.7
C39 C20A C19A 118.5(6)
C39 C20A H20B 120.8
C19A C20A H20A 119.9
C19A C20A H20B 120.8
C19A C20A C1V 120.1(7)
C1V C20A H20A 119.9
C21A C26A H26A 120.0
C21A C26A C25A 120.0
C25A C26A H26A 120.0
C26A C21A P1A 117.9(5)
C22A C21A P1A 122.1(5)
C22A C21A C26A 120.0
C21A C22A H22A 120.0
C21A C22A C23A 120.0
C23A C22A H22A 120.0
C22A C23A H23A 120.0
C24A C23A C22A 120.0
C24A C23A H23A 120.0
C23A C24A H24A 120.0
C25A C24A C23A 120.0
C25A C24A H24A 120.0
C26A C25A H25A 120.0
C24A C25A C26A 120.0
C24A C25A H25A 120.0
C28A C27A P1A 125(3)
C32A C27A P1A 120.5(11)
C32A C27A C28A 114(4)
C27A C28A H28A 117.2
C29A C28A C27A 126(6)
C29A C28A H28A 117.2
C28A C29A H29A 120.4
C28A C29A C30A 119(4)
C30A C29A H29A 120.4
C29A C30A H30A 120.2
C31A C30A C29A 119.6(19)
C31A C30A H30A 120.2
C30A C31A H31A 119.7
C30A C31A C32A 120.6(18)
C32A C31A H31A 119.7
C27A C32A H32A 119.7
C31A C32A C27A 120.6(17)
C31A C32A H32A 119.7
C16A C1V C20A 120.1(12)
C16A C1V H1V 120.0
C20A C1V H1V 120.0
C1 O1 N2 111.5(2)
C6 O2 C7 109.5(2)
C1 N1 H1 113.2
C1 N1 B2 133.6(2)
B2 N1 H1 113.2
C2 N2 O1 107.8(2)
H3A N3 H3B 120.0
C2 N3 H3A 120.0
C2 N3 H3B 120.0
C2 N4 C5 115.8(2)
C2 N4 C8 115.0(2)
C8 N4 C5 112.0(2)
O1 C1 C3 112.3(2)
N1 C1 O1 120.5(2)
N1 C1 C3 127.2(2)
N2 C2 N3 126.4(3)
N2 C2 N4 115.9(2)
N3 C2 N4 117.7(3)
C1 C3 H3C 109.2
C1 C3 H3D 109.2
C1 C3 C4 111.9(2)
H3C C3 H3D 107.9
C4 C3 H3C 109.2
C4 C3 H3D 109.2
C3 C4 H4A 109.5
C3 C4 H4B 109.5
C3 C4 H4C 109.5
H4A C4 H4B 109.5
H4A C4 H4C 109.5
H4B C4 H4C 109.5
N4 C5 H5A 109.6
N4 C5 H5B 109.6
N4 C5 C6 110.5(2)
H5A C5 H5B 108.1
C6 C5 H5A 109.6
C6 C5 H5B 109.6
O2 C6 C5 111.6(2)
O2 C6 H6A 109.3
O2 C6 H6B 109.3
C5 C6 H6A 109.3
C5 C6 H6B 109.3
H6A C6 H6B 108.0
O2 C7 H7A 109.4
O2 C7 H7B 109.4
O2 C7 C8 111.1(2)
H7A C7 H7B 108.0
C8 C7 H7A 109.4
C8 C7 H7B 109.4
N4 C8 C7 109.6(2)
N4 C8 H8A 109.7
N4 C8 H8B 109.7
C7 C8 H8A 109.7
C7 C8 H8B 109.7
H8A C8 H8B 108.2
B2 B1 H1A 130.5
B2 B1 B3 65.20(19)
B2 B1 B4 98.9(2)
B2 B1 B5 65.62(19)
B3 B1 H1A 130.0
B4 B1 H1A 130.6
B4 B1 B3 65.25(19)
B4 B1 B5 65.36(19)
B5 B1 H1A 129.8
B5 B1 B3 100.2(2)
N1 B2 B1 126.8(2)
N1 B2 B3 134.4(2)
N1 B2 B5 131.7(2)
N1 B2 B6 112.8(2)
N1 B2 B9 111.3(2)
B1 B2 B3 58.11(17)
B1 B2 B5 57.67(18)
B1 B2 B6 113.6(2)
B1 B2 B9 113.1(2)
B3 B2 B5 91.22(19)
B6 B2 B3 60.15(17)
B6 B2 B5 102.9(2)
B6 B2 B9 60.79(18)
B9 B2 B3 103.0(2)
B9 B2 B5 59.96(18)
B1 B3 B2 56.69(17)
B1 B3 H3 118.7
B1 B3 B4 56.94(17)
B1 B3 B6 111.7(2)
B1 B3 B7 111.7(2)
B2 B3 H3 131.8
B2 B3 B4 88.9(2)
B2 B3 B7 101.2(2)
B4 B3 H3 131.5
B6 B3 B2 59.52(17)
B6 B3 H3 120.5
B6 B3 B4 101.5(2)
B6 B3 B7 60.33(17)
B7 B3 H3 120.6
B7 B3 B4 59.46(18)
B1 B4 B3 57.80(18)
B1 B4 H4 117.9
B1 B4 B5 57.52(18)
B1 B4 B7 113.0(2)
B1 B4 B8 112.6(2)
B3 B4 H4 130.3
B5 B4 B3 91.0(2)
B5 B4 H4 130.8
B7 B4 B3 60.10(18)
B7 B4 H4 119.9
B7 B4 B5 102.5(2)
B7 B4 B8 60.74(19)
B8 B4 B3 102.8(2)
B8 B4 H4 120.1
B8 B4 B5 59.63(18)
B1 B5 B2 56.72(17)
B1 B5 B4 57.13(17)
B1 B5 H5 118.3
B1 B5 B8 112.6(2)
B1 B5 B9 111.8(2)
B2 B5 H5 131.8
B4 B5 B2 88.8(2)
B4 B5 H5 131.5
B8 B5 B2 101.6(2)
B8 B5 B4 60.00(17)
B8 B5 H5 120.1
B8 B5 B9 60.38(18)
B9 B5 B2 59.48(17)
B9 B5 B4 101.5(2)
B9 B5 H5 120.6
B2 B6 B3 60.33(17)
B2 B6 H6 120.6
B2 B6 B7 101.4(2)
B2 B6 B9 59.62(18)
B3 B6 H6 120.0
B3 B6 B7 59.94(17)
B3 B6 B9 102.3(2)
B7 B6 H6 131.4
B9 B6 H6 131.0
B9 B6 B7 89.7(2)
B10 B6 B2 112.0(2)
B10 B6 B3 112.4(2)
B10 B6 H6 118.4
B10 B6 B7 56.95(18)
B10 B6 B9 57.20(19)
B3 B7 B6 59.73(17)
B3 B7 H7 120.1
B3 B7 B8 102.5(2)
B4 B7 B3 60.44(17)
B4 B7 B6 101.8(2)
B4 B7 H7 120.4
B4 B7 B8 59.88(18)
B6 B7 H7 131.2
B6 B7 B8 90.2(2)
B8 B7 H7 130.8
B10 B7 B3 112.6(2)
B10 B7 B4 112.4(2)
B10 B7 B6 57.43(18)
B10 B7 H7 118.1
B10 B7 B8 57.3(2)
B4 B8 B7 59.39(18)
B4 B8 H8 120.8
B4 B8 B9 101.4(2)
B5 B8 B4 60.37(18)
B5 B8 B7 102.1(2)
B5 B8 H8 120.0
B5 B8 B9 59.91(18)
B7 B8 H8 131.3
B9 B8 B7 89.6(2)
B9 B8 H8 131.2
B10 B8 B4 111.5(2)
B10 B8 B5 112.5(2)
B10 B8 B7 56.85(19)
B10 B8 H8 118.4
B10 B8 B9 57.27(19)
B2 B9 B5 60.56(18)
B2 B9 B6 59.59(17)
B2 B9 B8 101.9(2)
B2 B9 H9 120.5
B5 B9 B6 102.5(2)
B5 B9 B8 59.71(18)
B5 B9 H9 120.1
B6 B9 H9 130.7
B8 B9 B6 90.5(2)
B8 B9 H9 130.9
B10 B9 B2 112.1(2)
B10 B9 B5 112.5(2)
B10 B9 B6 57.36(19)
B10 B9 B8 57.4(2)
B10 B9 H9 118.2
B6 B10 H10 130.0
B7 B10 B6 65.6(2)
B7 B10 B8 65.8(2)
B7 B10 B9 99.8(2)
B7 B10 H10 130.0
B8 B10 B6 100.1(2)
B8 B10 H10 129.9
B9 B10 B6 65.4(2)
B9 B10 B8 65.3(2)
B9 B10 H10 130.3

loop_
_geom_bond_atom_site_label_1
_geom_bond_atom_site_label_2
_geom_bond_distance
P1 C9 1.800(6)
P1 C22 1.802(6)
P1 C28 1.808(18)
P1 C34 1.791(11)
C9 H9A 0.9900
C9 H9B 0.9900
C9 C10 1.527(8)
C14 H14 0.9500
C14 C13 1.3900
C14 C15 1.3900
C13 H13 0.9500
C13 C12 1.3900
C12 H12 0.9500
C12 C11 1.3900
C11 H11 0.9500
C11 C10 1.3900
C10 C15 1.3900
C15 H15 0.9500
C22 C23 1.400(14)
C22 C27 1.394(10)
C23 H23 0.9500
C23 C24 1.39(2)
C24 H24 0.9500
C24 C25 1.390(14)
C25 H25 0.9500
C25 C26 1.362(15)
C26 H26 0.9500
C26 C27 1.37(2)
C27 H27 0.9500
C28 C29 1.423(19)
C28 C33 1.32(6)
C29 H29 0.9500
C29 C30 1.386(15)
C30 H30 0.9500
C30 C31 1.373(14)
C31 H31 0.9500
C31 C32 1.378(17)
C32 H32 0.9500
C32 C33 1.53(8)
C33 H33 0.9500
C34 C39 1.427(17)
C34 C17A 1.316(12)
C39 H39 0.9500
C39 C20A 1.340(15)
P1A C9A 1.812(6)
P1A C16A 1.797(11)
P1A C21A 1.802(6)
P1A C27A 1.791(18)
C9A H9AB 0.9900
C9A H9AA 0.9900
C9A C10A 1.520(8)
C10A C11A 1.376(14)
C10A C15A 1.401(11)
C11A H11A 0.9500
C11A C12A 1.361(18)
C12A H12A 0.9500
C12A C13A 1.402(14)
C13A H13A 0.9500
C13A C14A 1.372(15)
C14A H14A 0.9500
C14A C15A 1.44(3)
C15A H15A 0.9500
C16A C17A 1.501(10)
C16A C1V 1.387(19)
C17A H17A 0.9500
C17A H17B 0.9500
C17A C18A 1.382(5)
C18A H18A 0.9500
C18A C19A 1.394(5)
C19A H19A 0.9500
C19A C20A 1.370(5)
C20A H20A 0.9500
C20A H20B 0.9500
C20A C1V 1.457(16)
C26A H26A 0.9500
C26A C21A 1.3900
C26A C25A 1.3900
C21A C22A 1.3900
C22A H22A 0.9500
C22A C23A 1.3900
C23A H23A 0.9500
C23A C24A 1.3900
C24A H24A 0.9500
C24A C25A 1.3900
C25A H25A 0.9500
C27A C28A 1.45(6)
C27A C32A 1.38(2)
C28A H28A 0.9500
C28A C29A 1.25(8)
C29A H29A 0.9500
C29A C30A 1.375(15)
C30A H30A 0.9500
C30A C31A 1.370(13)
C31A H31A 0.9500
C31A C32A 1.371(17)
C32A H32A 0.9500
C1V H1V 0.9500
O1 N2 1.457(3)
O1 C1 1.342(3)
O2 C6 1.425(4)
O2 C7 1.428(4)
N1 H1 0.8800
N1 C1 1.287(4)
N1 B2 1.540(4)
N2 C2 1.305(4)
N3 H3A 0.8800
N3 H3B 0.8800
N3 C2 1.338(4)
N4 C2 1.390(4)
N4 C5 1.476(4)
N4 C8 1.470(4)
C1 C3 1.490(4)
C3 H3C 0.9900
C3 H3D 0.9900
C3 C4 1.531(4)
C4 H4A 0.9800
C4 H4B 0.9800
C4 H4C 0.9800
C5 H5A 0.9900
C5 H5B 0.9900
C5 C6 1.516(4)
C6 H6A 0.9900
C6 H6B 0.9900
C7 H7A 0.9900
C7 H7B 0.9900
C7 C8 1.512(4)
C8 H8A 0.9900
C8 H8B 0.9900
B1 H1A 1.1200
B1 B2 1.683(4)
B1 B3 1.710(4)
B1 B4 1.694(4)
B1 B5 1.701(5)
B2 B3 1.828(4)
B2 B5 1.834(5)
B2 B6 1.813(4)
B2 B9 1.814(4)
B3 H3 1.1200
B3 B4 1.835(5)
B3 B6 1.825(4)
B3 B7 1.829(4)
B4 H4 1.1200
B4 B5 1.833(4)
B4 B7 1.817(5)
B4 B8 1.826(5)
B5 H5 1.1200
B5 B8 1.819(5)
B5 B9 1.823(5)
B6 H6 1.1200
B6 B7 1.836(5)
B6 B9 1.835(5)
B6 B10 1.699(5)
B7 H7 1.1200
B7 B8 1.842(5)
B7 B10 1.690(4)
B8 H8 1.1200
B8 B9 1.831(5)
B8 B10 1.699(5)
B9 H9 1.1200
B9 B10 1.696(5)
B10 H10 1.1200
